data_7157796
loop_
_publ_author_name
'Dagar, Anuradha'
'Kim, Ikyon'

_publ_section_title
;
 Expansion of diazepine heterocyclic chemical space <i>via</i> sequential
 Knoevenagel condensation-intramolecular aza-Wittig reaction:
 2-acyl-4-aryl-5<i>H</i>-pyrrolo[1,2-<i>d</i>][1,4]diazepines.
;
_journal_issue 48
_journal_name_full 'Organic &amp; biomolecular chemistry'
_journal_page_first 9836
_journal_page_last 9851
_journal_paper_doi 10.1039/d0ob02002h
_journal_volume 18
_journal_year 2020
_chemical_formula_moiety 'C18 H18 N2 O3'
_chemical_formula_sum 'C18 H18 N2 O3'
_chemical_formula_weight 310.34
_space_group_crystal_system monoclinic
_space_group_IT_number 14
_space_group_name_Hall '-P 2yn'
_space_group_name_H-M_alt 'P 1 21/n 1'
_atom_sites_solution_hydrogens geom
_atom_sites_solution_primary dual
_audit_creation_date 2020-10-29
_audit_creation_method
;
Olex2 1.2-ac3
(compiled 2017.02.24 svn.r3390 for Rigaku Oxford Diffraction, GUI svn.r5318)
;
_audit_update_record
;
2020-11-03 deposited with the CCDC.	2020-11-24 downloaded from the CCDC.
;
_cell_angle_alpha 90
_cell_angle_beta 104.061(5)
_cell_angle_gamma 90
_cell_formula_units_Z 4
_cell_length_a 10.3803(6)
_cell_length_b 7.9121(4)
_cell_length_c 19.5926(11)
_cell_measurement_reflns_used 3818
_cell_measurement_temperature 293.60(13)
_cell_measurement_theta_max 28.8390
_cell_measurement_theta_min 3.2610
_cell_volume 1560.93(15)
_computing_cell_refinement 'CrysAlisPro 1.171.39.29d (Rigaku OD, 2017)'
_computing_data_collection 'CrysAlisPro 1.171.39.29d (Rigaku OD, 2017)'
_computing_data_reduction 'CrysAlisPro 1.171.39.29d (Rigaku OD, 2017)'
_computing_molecular_graphics 'Olex2 (Dolomanov et al., 2009)'
_computing_publication_material 'Olex2 (Dolomanov et al., 2009)'
_computing_structure_refinement 'ShelXL (Sheldrick, 2015)'
_computing_structure_solution 'ShelXT (Sheldrick, 2015)'
_diffrn_ambient_environment air
_diffrn_ambient_temperature 293.60(13)
_diffrn_detector 'CCD plate'
_diffrn_detector_area_resol_mean 5.2262
_diffrn_detector_type AtlasS2
_diffrn_measured_fraction_theta_full 1.000
_diffrn_measured_fraction_theta_max 0.840
_diffrn_measurement_details
;
List of Runs (angles in degrees, time in seconds):

  # Type    Start    End  Width  t~exp~   \w     \q     \k     \f   Frames
#--------------------------------------------------------------------------
  1  \w    -64.00  49.00   1.00   38.03    --   11.83 -19.00-120.00  113
  2  \w     15.00  76.00   1.00   38.03    --   11.83  77.00   0.00   61
;
_diffrn_measurement_device 'four-circle diffractometer'
_diffrn_measurement_device_type 'SuperNova, Dual, Cu at home/near, AtlasS2'
_diffrn_measurement_method '\w scans'
_diffrn_orient_matrix_type 'CrysAlisPro convention (1999,Acta A55,543-557)'
_diffrn_orient_matrix_UB_11 0.0205569000
_diffrn_orient_matrix_UB_12 0.0118463000
_diffrn_orient_matrix_UB_13 0.0369329000
_diffrn_orient_matrix_UB_21 -0.0553658000
_diffrn_orient_matrix_UB_22 0.0535720000
_diffrn_orient_matrix_UB_23 -0.0013824000
_diffrn_orient_matrix_UB_31 -0.0384057000
_diffrn_orient_matrix_UB_32 -0.0709165000
_diffrn_orient_matrix_UB_33 0.0051238000
_diffrn_radiation_monochromator mirror
_diffrn_radiation_probe x-ray
_diffrn_radiation_type MoK\a
_diffrn_radiation_wavelength 0.71073
_diffrn_reflns_av_R_equivalents 0.0162
_diffrn_reflns_av_unetI/netI 0.0192
_diffrn_reflns_Laue_measured_fraction_full 1.000
_diffrn_reflns_Laue_measured_fraction_max 0.840
_diffrn_reflns_limit_h_max 13
_diffrn_reflns_limit_h_min -10
_diffrn_reflns_limit_k_max 8
_diffrn_reflns_limit_k_min -10
_diffrn_reflns_limit_l_max 21
_diffrn_reflns_limit_l_min -24
_diffrn_reflns_number 7154
_diffrn_reflns_point_group_measured_fraction_full 1.000
_diffrn_reflns_point_group_measured_fraction_max 0.840
_diffrn_reflns_theta_full 25.242
_diffrn_reflns_theta_max 29.677
_diffrn_reflns_theta_min 2.143
_diffrn_source 'micro-focus sealed X-ray tube'
_diffrn_source_type 'SuperNova (Mo) X-ray Source'
_exptl_absorpt_coefficient_mu 0.091
_exptl_absorpt_correction_T_max 1.00000
_exptl_absorpt_correction_T_min 0.67977
_exptl_absorpt_correction_type multi-scan
_exptl_absorpt_process_details
;
CrysAlisPro 1.171.39.29d (Rigaku Oxford Diffraction, 2017)
Empirical absorption correction using spherical harmonics,
 implemented in SCALE3 ABSPACK scaling algorithm.
;
_exptl_crystal_density_diffrn 1.321
_exptl_crystal_F_000 656
_refine_diff_density_max 0.214
_refine_diff_density_min -0.175
_refine_diff_density_rms 0.034
_refine_ls_extinction_coef 0.0057(11)
_refine_ls_extinction_expression Fc^*^=kFc[1+0.001xFc^2^\l^3^/sin(2\q)]^-1/4^
_refine_ls_extinction_method 'SHELXL-2017/1 (Sheldrick 2017)'
_refine_ls_goodness_of_fit_ref 1.074
_refine_ls_hydrogen_treatment constr
_refine_ls_matrix_type full
_refine_ls_number_parameters 211
_refine_ls_number_reflns 3710
_refine_ls_number_restraints 0
_refine_ls_restrained_S_all 1.074
_refine_ls_R_factor_all 0.0506
_refine_ls_R_factor_gt 0.0415
_refine_ls_shift/su_max 0.019
_refine_ls_shift/su_mean 0.003
_refine_ls_structure_factor_coef Fsqd
_refine_ls_weighting_details 'w=1/[\s^2^(Fo^2^)+(0.0500P)^2^+0.3820P] where P=(Fo^2^+2Fc^2^)/3'
_refine_ls_weighting_scheme calc
_refine_ls_wR_factor_gt 0.1100
_refine_ls_wR_factor_ref 0.1179
_reflns_Friedel_coverage 0.000
_reflns_number_gt 3091
_reflns_number_total 3710
_reflns_threshold_expression 'I > 2\s(I)'
_cod_data_source_file d0ob02002h2.cif
_cod_data_source_block exp_1472
_cod_depositor_comments 'Adding full bibliography for 7157795--7157796.cif.'
_cod_database_code 7157796
_shelx_shelxl_version_number 2017/1
_chemical_oxdiff_formula C18H18N203
_shelx_space_group_comment
;
The symmetry employed for this shelxl refinement is uniquely defined
by the following loop, which should always be used as a source of
symmetry information in preference to the above space-group names.
They are only intended as comments.
;
_diffrn_oxdiff_ac3_digest_frames
;
0171a67c16971cba68eaeefb315c5db1ca000277733
;
_reflns_odcompleteness_completeness 99.91
_reflns_odcompleteness_iscentric 1
_reflns_odcompleteness_theta 26.32
_olex2_refinement_description
;
1. Fixed Uiso
 At 1.2 times of:
  All C(H) groups, All C(H,H) groups
 At 1.5 times of:
  All C(H,H,H) groups
2.a Secondary CH2 refined with riding coordinates:
 C009(H00A,H00B), C00J(H00G,H00J)
2.b Aromatic/amide H refined with riding coordinates:
 C00C(H00C), C00D(H00D), C00E(H00E), C00F(H00F), C00H(H00H), C00I(H00I),
 C00K(H00K), C00L(H00L)
2.c Idealised Me refined as rotating group:
 C00M(H00M,H00N,H00O), C00N(H00P,H00Q,H00R)
;
_olex2_date_sample_data_collection 2020-10-28
_olex2_submission_special_instructions 'No special instructions were received'
_oxdiff_exptl_absorpt_empirical_details
;
Empirical correction (ABSPACK) includes:
- Absorption correction using spherical harmonics
- Frame scaling
;
_oxdiff_exptl_absorpt_empirical_full_max 1.384
_oxdiff_exptl_absorpt_empirical_full_min 0.676

loop_
_space_group_symop_operation_xyz
'x, y, z'
'-x+1/2, y+1/2, -z+1/2'
'-x, -y, -z'
'x-1/2, -y-1/2, z-1/2'

loop_
_atom_site_label
_atom_site_type_symbol
_atom_site_fract_x
_atom_site_fract_y
_atom_site_fract_z
_atom_site_U_iso_or_equiv
_atom_site_adp_type
_atom_site_occupancy
_atom_site_site_symmetry_order
_atom_site_calc_flag
_atom_site_refinement_flags_posn
_atom_site_refinement_flags_adp
_atom_site_refinement_flags_occupancy
_atom_site_disorder_assembly
_atom_site_disorder_group
O001 O 0.34657(9) 0.70699(13) 0.52828(5) 0.0423(2) Uani 1 1 d . . . . .
O002 O 0.59268(11) 0.71970(16) 0.20493(5) 0.0534(3) Uani 1 1 d . . . . .
N003 N 0.57744(11) 0.71650(14) 0.67620(5) 0.0356(3) Uani 1 1 d . . . . .
N004 N 0.56131(10) 0.73024(15) 0.51923(5) 0.0357(3) Uani 1 1 d . . . . .
O005 O 0.90411(10) 0.6601(2) 0.52479(6) 0.0663(4) Uani 1 1 d . . . . .
C006 C 0.47761(12) 0.68339(17) 0.55295(6) 0.0345(3) Uani 1 1 d . . . . .
C007 C 0.69853(12) 0.72295(17) 0.54946(7) 0.0351(3) Uani 1 1 d . . . . .
C008 C 0.64690(13) 0.71095(18) 0.27570(7) 0.0390(3) Uani 1 1 d . . . . .
C009 C 0.50883(13) 0.59762(17) 0.62352(6) 0.0378(3) Uani 1 1 d . . . . .
H00A H 0.427375 0.560242 0.634740 0.045 Uiso 1 1 calc R . . . .
H00B H 0.564367 0.499451 0.622629 0.045 Uiso 1 1 calc R . . . .
C00A C 0.73598(12) 0.70856(17) 0.42236(7) 0.0360(3) Uani 1 1 d . . . . .
C00B C 0.69750(13) 0.78728(17) 0.67420(7) 0.0379(3) Uani 1 1 d . . . . .
C00C C 0.62807(14) 0.80884(17) 0.38884(7) 0.0390(3) Uani 1 1 d . . . . .
H00C H 0.585537 0.875638 0.415729 0.047 Uiso 1 1 calc R . . . .
C00D C 0.75632(13) 0.61329(18) 0.30754(7) 0.0392(3) Uani 1 1 d . . . . .
H00D H 0.799602 0.548277 0.280413 0.047 Uiso 1 1 calc R . . . .
C00E C 0.75899(13) 0.75820(18) 0.61736(7) 0.0382(3) Uani 1 1 d . . . . .
H00E H 0.851208 0.764198 0.628280 0.046 Uiso 1 1 calc R . . . .
C00F C 0.80017(12) 0.61408(18) 0.38036(7) 0.0386(3) Uani 1 1 d . . . . .
H00F H 0.874144 0.550050 0.401672 0.046 Uiso 1 1 calc R . . . .
C00G C 0.78770(13) 0.69612(19) 0.50031(7) 0.0407(3) Uani 1 1 d . . . . .
C00H C 0.58385(14) 0.81014(18) 0.31653(7) 0.0418(3) Uani 1 1 d . . . . .
H00H H 0.511876 0.877285 0.295033 0.050 Uiso 1 1 calc R . . . .
C00I C 0.54594(16) 0.75948(19) 0.73739(7) 0.0455(3) Uani 1 1 d . . . . .
H00I H 0.470489 0.725475 0.751358 0.055 Uiso 1 1 calc R . . . .
C00J C 0.30323(13) 0.7986(2) 0.46287(7) 0.0447(3) Uani 1 1 d . . . . .
H00G H 0.321975 0.733774 0.424373 0.054 Uiso 1 1 calc R . . . .
H00J H 0.349291 0.905983 0.465656 0.054 Uiso 1 1 calc R . . . .
C00K C 0.74014(17) 0.8785(2) 0.73611(7) 0.0507(4) Uani 1 1 d . . . . .
H00K H 0.818575 0.940085 0.749397 0.061 Uiso 1 1 calc R . . . .
C00L C 0.64464(17) 0.8615(2) 0.77482(8) 0.0535(4) Uani 1 1 d . . . . .
H00L H 0.647443 0.910670 0.818274 0.064 Uiso 1 1 calc R . . . .
C00M C 0.65250(17) 0.6260(3) 0.15882(8) 0.0595(4) Uani 1 1 d . . . . .
H00M H 0.603521 0.643665 0.111090 0.089 Uiso 1 1 calc GR . . . .
H00N H 0.651911 0.507967 0.170052 0.089 Uiso 1 1 calc GR . . . .
H00O H 0.742449 0.663227 0.164213 0.089 Uiso 1 1 calc GR . . . .
C00N C 0.15714(15) 0.8267(3) 0.45108(10) 0.0624(5) Uani 1 1 d . . . . .
H00P H 0.123727 0.879434 0.406134 0.094 Uiso 1 1 calc GR . . . .
H00Q H 0.140399 0.898539 0.487458 0.094 Uiso 1 1 calc GR . . . .
H00R H 0.113412 0.720113 0.452077 0.094 Uiso 1 1 calc GR . . . .

loop_
_atom_site_aniso_label
_atom_site_aniso_U_11
_atom_site_aniso_U_22
_atom_site_aniso_U_33
_atom_site_aniso_U_23
_atom_site_aniso_U_13
_atom_site_aniso_U_12
O001 0.0303(5) 0.0574(6) 0.0372(5) 0.0065(4) 0.0046(4) -0.0035(4)
O002 0.0540(6) 0.0715(8) 0.0343(5) 0.0049(5) 0.0096(4) 0.0122(6)
N003 0.0374(6) 0.0376(6) 0.0303(5) 0.0030(4) 0.0051(4) 0.0003(5)
N004 0.0307(5) 0.0437(6) 0.0312(5) 0.0007(4) 0.0048(4) -0.0042(5)
O005 0.0324(5) 0.1158(11) 0.0481(6) -0.0050(7) 0.0047(4) 0.0086(6)
C006 0.0321(6) 0.0372(6) 0.0322(6) -0.0015(5) 0.0038(5) -0.0048(5)
C007 0.0308(6) 0.0393(7) 0.0336(6) 0.0025(5) 0.0048(5) -0.0040(5)
C008 0.0400(7) 0.0438(7) 0.0346(6) 0.0055(5) 0.0120(5) -0.0039(6)
C009 0.0379(6) 0.0375(7) 0.0361(6) 0.0034(5) 0.0058(5) -0.0086(6)
C00A 0.0325(6) 0.0398(7) 0.0367(6) 0.0010(5) 0.0102(5) -0.0069(5)
C00B 0.0393(7) 0.0378(7) 0.0326(6) 0.0018(5) 0.0012(5) -0.0040(6)
C00C 0.0437(7) 0.0359(7) 0.0408(7) 0.0036(5) 0.0167(5) 0.0005(6)
C00D 0.0361(6) 0.0452(7) 0.0390(7) -0.0012(6) 0.0144(5) -0.0016(6)
C00E 0.0325(6) 0.0428(7) 0.0365(6) 0.0025(5) 0.0029(5) -0.0061(6)
C00F 0.0298(6) 0.0444(7) 0.0417(7) 0.0028(6) 0.0089(5) -0.0014(6)
C00G 0.0314(6) 0.0508(8) 0.0388(7) -0.0007(6) 0.0063(5) -0.0043(6)
C00H 0.0433(7) 0.0420(7) 0.0418(7) 0.0109(6) 0.0135(6) 0.0056(6)
C00I 0.0525(8) 0.0491(8) 0.0362(7) 0.0080(6) 0.0134(6) 0.0139(7)
C00J 0.0374(7) 0.0580(9) 0.0360(7) 0.0040(6) 0.0038(5) 0.0037(7)
C00K 0.0609(9) 0.0468(8) 0.0378(7) -0.0060(6) -0.0010(6) -0.0090(7)
C00L 0.0733(11) 0.0508(9) 0.0338(7) -0.0039(6) 0.0081(7) 0.0103(8)
C00M 0.0574(9) 0.0821(13) 0.0393(8) -0.0049(8) 0.0125(7) 0.0045(9)
C00N 0.0379(8) 0.0849(13) 0.0604(10) 0.0111(9) 0.0043(7) 0.0081(8)

loop_
_atom_type_symbol
_atom_type_description
_atom_type_scat_dispersion_real
_atom_type_scat_dispersion_imag
_atom_type_scat_source
C C 0.0033 0.0016 'International Tables Vol C Tables 4.2.6.8 and 6.1.1.4'
H H 0.0000 0.0000 'International Tables Vol C Tables 4.2.6.8 and 6.1.1.4'
N N 0.0061 0.0033 'International Tables Vol C Tables 4.2.6.8 and 6.1.1.4'
O O 0.0106 0.0060 'International Tables Vol C Tables 4.2.6.8 and 6.1.1.4'

loop_
_geom_angle_atom_site_label_1
_geom_angle_atom_site_label_2
_geom_angle_atom_site_label_3
_geom_angle
_geom_angle_site_symmetry_1
_geom_angle_site_symmetry_3
_geom_angle_publ_flag
C006 O001 C00J 117.33(10) . . ?
C008 O002 C00M 118.85(12) . . ?
C00B N003 C009 122.40(11) . . ?
C00I N003 C009 127.46(12) . . ?
C00I N003 C00B 109.68(12) . . ?
C006 N004 C007 121.42(11) . . ?
O001 C006 C009 111.55(11) . . ?
N004 C006 O001 122.34(11) . . ?
N004 C006 C009 126.11(12) . . ?
N004 C007 C00G 117.04(11) . . ?
C00E C007 N004 125.86(12) . . ?
C00E C007 C00G 116.58(11) . . ?
O002 C008 C00D 125.04(12) . . ?
O002 C008 C00H 114.80(12) . . ?
C00D C008 C00H 120.16(12) . . ?
N003 C009 C006 108.72(10) . . ?
N003 C009 H00A 109.9 . . ?
N003 C009 H00B 109.9 . . ?
C006 C009 H00A 109.9 . . ?
C006 C009 H00B 109.9 . . ?
H00A C009 H00B 108.3 . . ?
C00C C00A C00G 124.41(12) . . ?
C00F C00A C00C 118.00(12) . . ?
C00F C00A C00G 117.59(12) . . ?
N003 C00B C00E 122.38(12) . . ?
N003 C00B C00K 106.59(13) . . ?
C00K C00B C00E 131.00(14) . . ?
C00A C00C H00C 119.5 . . ?
C00H C00C C00A 121.01(13) . . ?
C00H C00C H00C 119.5 . . ?
C008 C00D H00D 120.4 . . ?
C00F C00D C008 119.13(12) . . ?
C00F C00D H00D 120.4 . . ?
C007 C00E C00B 127.57(12) . . ?
C007 C00E H00E 116.2 . . ?
C00B C00E H00E 116.2 . . ?
C00A C00F H00F 119.2 . . ?
C00D C00F C00A 121.62(12) . . ?
C00D C00F H00F 119.2 . . ?
O005 C00G C007 119.07(12) . . ?
O005 C00G C00A 119.51(12) . . ?
C00A C00G C007 121.40(11) . . ?
C008 C00H H00H 120.0 . . ?
C00C C00H C008 120.03(13) . . ?
C00C C00H H00H 120.0 . . ?
N003 C00I H00I 125.9 . . ?
N003 C00I C00L 108.10(14) . . ?
C00L C00I H00I 125.9 . . ?
O001 C00J H00G 110.3 . . ?
O001 C00J H00J 110.3 . . ?
O001 C00J C00N 107.28(12) . . ?
H00G C00J H00J 108.5 . . ?
C00N C00J H00G 110.3 . . ?
C00N C00J H00J 110.3 . . ?
C00B C00K H00K 126.0 . . ?
C00B C00K C00L 107.90(14) . . ?
C00L C00K H00K 126.0 . . ?
C00I C00L C00K 107.71(13) . . ?
C00I C00L H00L 126.1 . . ?
C00K C00L H00L 126.1 . . ?
O002 C00M H00M 109.5 . . ?
O002 C00M H00N 109.5 . . ?
O002 C00M H00O 109.5 . . ?
H00M C00M H00N 109.5 . . ?
H00M C00M H00O 109.5 . . ?
H00N C00M H00O 109.5 . . ?
C00J C00N H00P 109.5 . . ?
C00J C00N H00Q 109.5 . . ?
C00J C00N H00R 109.5 . . ?
H00P C00N H00Q 109.5 . . ?
H00P C00N H00R 109.5 . . ?
H00Q C00N H00R 109.5 . . ?

loop_
_geom_bond_atom_site_label_1
_geom_bond_atom_site_label_2
_geom_bond_distance
_geom_bond_site_symmetry_2
_geom_bond_publ_flag
O001 C006 1.3414(15) . ?
O001 C00J 1.4457(16) . ?
O002 C008 1.3656(16) . ?
O002 C00M 1.4226(19) . ?
N003 C009 1.4492(17) . ?
N003 C00B 1.3755(17) . ?
N003 C00I 1.3602(17) . ?
N004 C006 1.2679(16) . ?
N004 C007 1.4047(16) . ?
O005 C00G 1.2205(16) . ?
C006 C009 1.5032(17) . ?
C007 C00E 1.3548(18) . ?
C007 C00G 1.5040(19) . ?
C008 C00D 1.3900(19) . ?
C008 C00H 1.392(2) . ?
C009 H00A 0.9700 . ?
C009 H00B 0.9700 . ?
C00A C00C 1.3993(19) . ?
C00A C00F 1.3951(19) . ?
C00A C00G 1.4940(18) . ?
C00B C00E 1.4304(19) . ?
C00B C00K 1.3884(19) . ?
C00C H00C 0.9300 . ?
C00C C00H 1.3791(19) . ?
C00D H00D 0.9300 . ?
C00D C00F 1.3883(19) . ?
C00E H00E 0.9300 . ?
C00F H00F 0.9300 . ?
C00H H00H 0.9300 . ?
C00I H00I 0.9300 . ?
C00I C00L 1.369(2) . ?
C00J H00G 0.9700 . ?
C00J H00J 0.9700 . ?
C00J C00N 1.494(2) . ?
C00K H00K 0.9300 . ?
C00K C00L 1.393(2) . ?
C00L H00L 0.9300 . ?
C00M H00M 0.9600 . ?
C00M H00N 0.9600 . ?
C00M H00O 0.9600 . ?
C00N H00P 0.9600 . ?
C00N H00Q 0.9600 . ?
C00N H00R 0.9600 . ?
